data_8000494
loop_
_publ_author_name
'Ding, Zeyang'
'Shang, Hongxing'
'Geng, Yijia'
'Zhang, Shi-Tong'
'Huo, Zepeng'
'Yang, Zairan'
'Li, Bao'
'Xu, Weiqing'
'Jiang, Shimei'

_publ_section_title
;
 Tuning Organic Microcrystal Morphologies through Crystal Engineering
 Strategies toward Anisotropic Optical Waveguide.
;
_journal_issue 19
_journal_name_full 'The journal of physical chemistry letters'
_journal_page_first 4585
_journal_page_last 4592
_journal_paper_doi 10.1021/acs.jpclett.1c00769
_journal_volume 12
_journal_year 2021
_chemical_formula_moiety '2(C28 H16 F6 N2),  C6 F4 I2'
_chemical_formula_sum 'C62 H32 F16 I2 N4'
_chemical_formula_weight 1390.72
_space_group_IT_number 2
_space_group_name_Hall '-P 1'
_space_group_name_H-M_alt 'P -1'
_symmetry_cell_setting triclinic
_symmetry_space_group_name_Hall '-P 1'
_symmetry_space_group_name_H-M 'P -1'
_atom_sites_solution_hydrogens geom
_atom_sites_solution_primary direct
_atom_sites_solution_secondary difmap
_audit_creation_method SHELXL-97
_cell_angle_alpha 67.58(3)
_cell_angle_beta 89.54(3)
_cell_angle_gamma 87.55(3)
_cell_formula_units_Z 1
_cell_length_a 4.8893(10)
_cell_length_b 15.372(3)
_cell_length_c 19.518(4)
_cell_measurement_reflns_used 11569
_cell_measurement_temperature 293(2)
_cell_measurement_theta_max 27.63
_cell_measurement_theta_min 3.11
_cell_volume 1354.8(6)
_computing_cell_refinement RAPID-AUTO
_computing_data_collection 'RAPID-AUTO (Rigaku Corporation, 1998)'
_computing_data_reduction 'CrystalStructure (Rigaku/MSC and Rigaku Corporation, 2002)'
_computing_molecular_graphics 'SHELXTL (Sheldrick, 2008)'
_computing_publication_material SHELXL-97
_computing_structure_refinement 'SHELXL-97 (Sheldrick, 2008)'
_computing_structure_solution 'SHELXS-97 (Sheldrick, 2008)'
_diffrn_ambient_temperature 293(2)
_diffrn_measured_fraction_theta_full 0.964
_diffrn_measured_fraction_theta_max 0.964
_diffrn_measurement_device_type 'Rigaku RAXIS-RAPID'
_diffrn_measurement_method '\w scans'
_diffrn_radiation_monochromator graphite
_diffrn_radiation_source 'fine-focus sealed tube'
_diffrn_radiation_type MoK\a
_diffrn_radiation_wavelength 0.71073
_diffrn_reflns_av_R_equivalents 0.0256
_diffrn_reflns_av_sigmaI/netI 0.0372
_diffrn_reflns_limit_h_max 6
_diffrn_reflns_limit_h_min -5
_diffrn_reflns_limit_k_max 19
_diffrn_reflns_limit_k_min -19
_diffrn_reflns_limit_l_max 25
_diffrn_reflns_limit_l_min -25
_diffrn_reflns_number 12840
_diffrn_reflns_theta_full 27.48
_diffrn_reflns_theta_max 27.48
_diffrn_reflns_theta_min 3.10
_exptl_absorpt_coefficient_mu 1.262
_exptl_absorpt_correction_T_max 0.8842
_exptl_absorpt_correction_T_min 0.8531
_exptl_absorpt_correction_type multi-scan
_exptl_crystal_colour yellow
_exptl_crystal_density_diffrn 1.705
_exptl_crystal_density_method 'not measured'
_exptl_crystal_description block
_exptl_crystal_F_000 682
_exptl_crystal_size_max 0.13
_exptl_crystal_size_mid 0.12
_exptl_crystal_size_min 0.10
_refine_diff_density_max 1.011
_refine_diff_density_min -0.494
_refine_diff_density_rms 0.110
_refine_ls_extinction_method none
_refine_ls_goodness_of_fit_ref 1.090
_refine_ls_hydrogen_treatment constr
_refine_ls_matrix_type full
_refine_ls_number_parameters 434
_refine_ls_number_reflns 6004
_refine_ls_number_restraints 96
_refine_ls_restrained_S_all 1.165
_refine_ls_R_factor_all 0.0584
_refine_ls_R_factor_gt 0.0467
_refine_ls_shift/su_max 0.019
_refine_ls_shift/su_mean 0.001
_refine_ls_structure_factor_coef Fsqd
_refine_ls_weighting_details 'calc w=1/[\s^2^(Fo^2^)+(0.0853P)^2^+1.0096P] where P=(Fo^2^+2Fc^2^)/3'
_refine_ls_weighting_scheme calc
_refine_ls_wR_factor_gt 0.1426
_refine_ls_wR_factor_ref 0.1474
_reflns_number_gt 4756
_reflns_number_total 6004
_reflns_threshold_expression >2sigma(I)
_cod_data_source_file 2.CIF
_cod_data_source_block shx0824
_cod_depositor_comments 'Adding full bibliography for 8000494--8000495.cif.'
_cod_original_cell_volume 1354.8(5)
_cod_database_code 8000494

loop_
_symmetry_equiv_pos_as_xyz
'x, y, z'
'-x, -y, -z'

loop_
_atom_site_label
_atom_site_type_symbol
_atom_site_fract_x
_atom_site_fract_y
_atom_site_fract_z
_atom_site_U_iso_or_equiv
_atom_site_adp_type
_atom_site_occupancy
_atom_site_symmetry_multiplicity
_atom_site_calc_flag
_atom_site_refinement_flags
_atom_site_disorder_assembly
_atom_site_disorder_group
C1 C 1.4971(12) 0.3496(4) 0.0393(3) 0.0592(13) Uani 1 1 d . . .
H1 H 1.4734 0.3575 -0.0100 0.071 Uiso 1 1 calc R . .
C2 C 1.3291(11) 0.4031(4) 0.0669(3) 0.0561(13) Uani 1 1 d . . .
H2 H 1.1969 0.4451 0.0366 0.067 Uiso 1 1 calc R . .
C3 C 1.3585(9) 0.3937(3) 0.1404(3) 0.0418(9) Uani 1 1 d . . .
C4 C 1.5560(10) 0.3294(4) 0.1813(3) 0.0506(11) Uani 1 1 d . . .
H4 H 1.5807 0.3188 0.2311 0.061 Uiso 1 1 calc R . .
C5 C 1.7193(12) 0.2800(4) 0.1489(4) 0.0621(14) Uani 1 1 d . . .
H5 H 1.8575 0.2390 0.1773 0.075 Uiso 1 1 calc R . .
C6 C 1.1743(9) 0.4482(3) 0.1717(3) 0.0431(10) Uani 1 1 d . . .
C7 C 1.0621(11) 0.5365(4) 0.1277(3) 0.0536(12) Uani 1 1 d . . .
H7 H 1.1095 0.5634 0.0780 0.064 Uiso 1 1 calc R . .
C8 C 0.8829(11) 0.5846(3) 0.1563(3) 0.0515(12) Uani 1 1 d . . .
H8 H 0.8144 0.6440 0.1256 0.062 Uiso 1 1 calc R . .
C9 C 0.7993(10) 0.5471(3) 0.2306(3) 0.0447(10) Uani 1 1 d . . .
C10 C 0.9201(11) 0.4598(4) 0.2752(3) 0.0487(11) Uani 1 1 d . . .
H10 H 0.8766 0.4335 0.3252 0.058 Uiso 1 1 calc R . .
C11 C 1.1028(10) 0.4119(3) 0.2464(3) 0.0485(11) Uani 1 1 d . . .
H11 H 1.1800 0.3540 0.2775 0.058 Uiso 1 1 calc R . .
C12 C 0.5941(10) 0.6021(3) 0.2533(3) 0.0438(10) Uani 1 1 d . . .
H12 H 0.5543 0.6621 0.2179 0.053 Uiso 1 1 calc R . .
C13 C 0.4519(10) 0.5814(3) 0.3167(3) 0.0416(10) Uani 1 1 d . . .
C14 C 0.4982(13) 0.4926(4) 0.3771(3) 0.0594(15) Uani 1 1 d . . .
C15 C 0.2405(9) 0.6443(3) 0.3306(2) 0.0398(9) Uani 1 1 d . . .
C16 C 0.1531(13) 0.7295(4) 0.2772(3) 0.0599(15) Uani 1 1 d . . .
H16 H 0.2295 0.7486 0.2302 0.072 Uiso 1 1 calc R . .
C17 C -0.0448(12) 0.7870(3) 0.2915(3) 0.0548(13) Uani 1 1 d . . .
H17 H -0.1021 0.8433 0.2538 0.066 Uiso 1 1 calc R . .
C18 C -0.1603(9) 0.7617(3) 0.3620(2) 0.0403(9) Uani 1 1 d . . .
C19 C -0.0771(13) 0.6772(4) 0.4138(3) 0.0661(17) Uani 1 1 d . . .
H19 H -0.1561 0.6572 0.4604 0.079 Uiso 1 1 calc R . .
C20 C 0.1226(14) 0.6195(4) 0.3994(3) 0.0656(17) Uani 1 1 d . . .
H20 H 0.1776 0.5629 0.4370 0.079 Uiso 1 1 calc R . .
C21 C -0.3700(9) 0.8247(3) 0.3781(3) 0.0412(9) Uani 1 1 d . . .
C22 C -0.4650(11) 0.9079(3) 0.3249(3) 0.0495(11) Uani 1 1 d . . .
H22 H -0.4045 0.9252 0.2764 0.059 Uiso 1 1 calc R . .
C23 C -0.6519(12) 0.9671(4) 0.3427(3) 0.0575(13) Uani 1 1 d . A .
C24 C -0.7501(13) 0.9430(4) 0.4127(4) 0.0657(15) Uani 1 1 d . . .
H24 H -0.8783 0.9822 0.4237 0.079 Uiso 1 1 calc R . .
C25 C -0.6564(13) 0.8598(4) 0.4669(3) 0.0621(15) Uani 1 1 d . B .
C26 C -0.4679(12) 0.8006(4) 0.4500(3) 0.0539(13) Uani 1 1 d . . .
H26 H -0.4067 0.7443 0.4870 0.065 Uiso 1 1 calc R . .
C27 C -0.7530(17) 1.0573(5) 0.2824(5) 0.083(2) Uani 1 1 d . . .
C28 C -0.747(2) 0.8333(7) 0.5454(5) 0.104(3) Uani 1 1 d . . .
C29 C 0.4291(13) 0.0844(3) -0.0539(3) 0.0549(13) Uani 1 1 d . . .
C30 C 0.3074(10) 0.0620(3) 0.0144(3) 0.0463(10) Uani 1 1 d . . .
C31 C 0.3813(13) -0.0244(4) 0.0674(3) 0.0543(13) Uani 1 1 d . . .
F1 F -0.601(2) 1.0843(6) 0.2181(5) 0.084(3) Uani 0.636(17) 1 d PU A 1
F2 F -0.991(2) 1.0552(9) 0.2561(8) 0.117(5) Uani 0.636(17) 1 d PU A 1
F3 F -0.746(3) 1.1308(5) 0.3009(5) 0.113(4) Uani 0.636(17) 1 d PU A 1
F1' F -0.579(5) 1.1042(15) 0.2488(16) 0.127(7) Uani 0.364(17) 1 d PU A 2
F2' F -0.935(5) 1.0349(15) 0.2344(9) 0.093(5) Uani 0.364(17) 1 d PU A 2
F3' F -0.963(4) 1.0975(12) 0.3079(8) 0.099(6) Uani 0.364(17) 1 d PU A 2
F4 F -0.994(3) 0.8807(8) 0.5455(6) 0.111(4) Uani 0.50 1 d PU B 1
F5 F -0.912(2) 0.7451(7) 0.5628(5) 0.101(3) Uani 0.50 1 d PU B 1
F6 F -0.578(5) 0.8134(18) 0.5918(12) 0.162(8) Uani 0.50 1 d PU B 1
F4' F -0.709(2) 0.9098(7) 0.5684(5) 0.095(3) Uani 0.50 1 d PU B 2
F5' F -0.969(4) 0.8110(16) 0.5596(9) 0.143(5) Uani 0.50 1 d PU B 2
F6' F -0.586(3) 0.7687(8) 0.5973(6) 0.092(3) Uani 0.50 1 d PU B 2
F7 F 0.3700(9) 0.1682(3) -0.1086(2) 0.0820(11) Uani 1 1 d U . .
F8 F 0.2699(10) -0.0516(3) 0.1350(2) 0.0876(12) Uani 1 1 d U . .
I1 I 0.03232(7) 0.15655(2) 0.036455(19) 0.05246(15) Uani 1 1 d . . .
N1 N 1.6866(9) 0.2889(3) 0.0781(3) 0.0571(11) Uani 1 1 d . . .
N2 N 0.5182(17) 0.4234(4) 0.4265(3) 0.107(3) Uani 1 1 d . . .

loop_
_atom_site_aniso_label
_atom_site_aniso_U_11
_atom_site_aniso_U_22
_atom_site_aniso_U_33
_atom_site_aniso_U_23
_atom_site_aniso_U_13
_atom_site_aniso_U_12
C1 0.059(3) 0.069(3) 0.058(3) -0.033(3) 0.016(3) -0.001(3)
C2 0.052(3) 0.057(3) 0.060(3) -0.025(2) 0.005(2) 0.012(2)
C3 0.038(2) 0.040(2) 0.050(2) -0.0196(19) 0.0089(19) -0.0034(17)
C4 0.048(3) 0.047(3) 0.058(3) -0.022(2) 0.003(2) 0.004(2)
C5 0.053(3) 0.052(3) 0.082(4) -0.028(3) 0.002(3) 0.012(2)
C6 0.039(2) 0.042(2) 0.052(2) -0.023(2) 0.005(2) 0.0023(17)
C7 0.064(3) 0.048(3) 0.045(2) -0.014(2) 0.016(2) 0.007(2)
C8 0.062(3) 0.039(2) 0.045(2) -0.0077(19) 0.012(2) 0.011(2)
C9 0.050(3) 0.038(2) 0.045(2) -0.0153(18) 0.011(2) 0.0033(18)
C10 0.054(3) 0.049(3) 0.040(2) -0.0138(19) 0.005(2) 0.008(2)
C11 0.052(3) 0.044(2) 0.046(2) -0.014(2) 0.002(2) 0.012(2)
C12 0.050(3) 0.037(2) 0.041(2) -0.0115(17) 0.005(2) 0.0085(18)
C13 0.048(2) 0.032(2) 0.043(2) -0.0130(17) 0.010(2) 0.0027(17)
C14 0.073(4) 0.047(3) 0.048(3) -0.009(2) 0.022(3) 0.018(2)
C15 0.040(2) 0.038(2) 0.042(2) -0.0155(17) 0.0022(19) 0.0034(17)
C16 0.078(4) 0.043(3) 0.046(3) -0.006(2) 0.026(3) 0.014(2)
C17 0.071(3) 0.038(2) 0.043(2) -0.0039(19) 0.014(2) 0.015(2)
C18 0.044(2) 0.033(2) 0.044(2) -0.0163(17) 0.0052(19) 0.0034(17)
C19 0.082(4) 0.062(3) 0.040(2) -0.006(2) 0.018(3) 0.030(3)
C20 0.088(4) 0.051(3) 0.040(2) -0.001(2) 0.019(3) 0.031(3)
C21 0.044(2) 0.036(2) 0.047(2) -0.0190(18) 0.005(2) 0.0014(17)
C22 0.055(3) 0.043(2) 0.050(3) -0.018(2) -0.002(2) 0.011(2)
C23 0.063(3) 0.040(3) 0.068(3) -0.020(2) -0.002(3) 0.016(2)
C24 0.066(3) 0.051(3) 0.086(4) -0.036(3) 0.005(3) 0.020(3)
C25 0.071(4) 0.054(3) 0.067(3) -0.031(3) 0.016(3) 0.013(3)
C26 0.067(3) 0.040(2) 0.051(3) -0.015(2) 0.012(2) 0.013(2)
C27 0.086(5) 0.056(4) 0.094(5) -0.017(3) 0.003(4) 0.030(3)
C28 0.103(6) 0.104(6) 0.095(6) -0.034(5) 0.042(5) 0.038(5)
C29 0.075(3) 0.036(2) 0.047(2) -0.0095(19) 0.007(3) 0.006(2)
C30 0.052(3) 0.039(2) 0.051(2) -0.0202(19) 0.004(2) 0.0009(19)
C31 0.074(3) 0.044(3) 0.044(2) -0.016(2) 0.018(2) 0.001(2)
F1 0.103(5) 0.060(4) 0.069(4) -0.004(3) -0.008(4) 0.021(3)
F2 0.074(5) 0.102(7) 0.134(9) 0.002(6) -0.025(6) 0.011(4)
F3 0.182(9) 0.044(3) 0.109(5) -0.028(3) -0.007(6) 0.018(4)
F1' 0.111(9) 0.090(9) 0.142(11) -0.001(8) 0.003(9) -0.013(8)
F2' 0.122(11) 0.097(9) 0.061(6) -0.031(6) -0.007(6) 0.012(7)
F3' 0.114(10) 0.082(8) 0.086(7) -0.024(6) -0.006(6) 0.062(7)
F4 0.132(7) 0.085(5) 0.111(6) -0.037(5) 0.061(5) 0.033(5)
F5 0.128(7) 0.072(5) 0.082(5) -0.008(4) 0.044(5) 0.006(5)
F6 0.174(11) 0.205(13) 0.113(9) -0.065(9) 0.008(8) -0.025(9)
F4' 0.137(7) 0.098(5) 0.076(4) -0.062(4) 0.004(5) 0.015(5)
F5' 0.143(9) 0.178(10) 0.122(8) -0.069(8) 0.024(7) -0.028(8)
F6' 0.135(7) 0.082(5) 0.053(4) -0.022(4) 0.031(4) 0.030(5)
F7 0.112(3) 0.0566(18) 0.0588(17) -0.0045(14) 0.0140(19) 0.0260(18)
F8 0.120(3) 0.068(2) 0.0618(18) -0.0132(15) 0.036(2) 0.0144(19)
I1 0.0542(2) 0.0450(2) 0.0628(2) -0.02633(15) 0.00654(15) 0.00323(13)
N1 0.053(2) 0.052(2) 0.074(3) -0.034(2) 0.016(2) 0.0012(19)
N2 0.152(6) 0.062(3) 0.070(3) 0.009(3) 0.052(4) 0.044(4)

loop_
_atom_type_symbol
_atom_type_description
_atom_type_scat_dispersion_real
_atom_type_scat_dispersion_imag
_atom_type_scat_source
C C 0.0033 0.0016 'International Tables Vol C Tables 4.2.6.8 and 6.1.1.4'
H H 0.0000 0.0000 'International Tables Vol C Tables 4.2.6.8 and 6.1.1.4'
F F 0.0171 0.0103 'International Tables Vol C Tables 4.2.6.8 and 6.1.1.4'
I I -0.4742 1.8119 'International Tables Vol C Tables 4.2.6.8 and 6.1.1.4'
N N 0.0061 0.0033 'International Tables Vol C Tables 4.2.6.8 and 6.1.1.4'

loop_
_geom_angle_atom_site_label_1
_geom_angle_atom_site_label_2
_geom_angle_atom_site_label_3
_geom_angle
_geom_angle_site_symmetry_1
_geom_angle_site_symmetry_3
_geom_angle_publ_flag
N1 C1 C2 124.0(5) . . ?
N1 C1 H1 118.0 . . ?
C2 C1 H1 118.0 . . ?
C1 C2 C3 119.8(5) . . ?
C1 C2 H2 120.1 . . ?
C3 C2 H2 120.1 . . ?
C4 C3 C2 116.2(4) . . ?
C4 C3 C6 123.2(4) . . ?
C2 C3 C6 120.5(4) . . ?
C3 C4 C5 120.3(5) . . ?
C3 C4 H4 119.8 . . ?
C5 C4 H4 119.8 . . ?
N1 C5 C4 122.9(5) . . ?
N1 C5 H5 118.6 . . ?
C4 C5 H5 118.6 . . ?
C7 C6 C11 117.4(4) . . ?
C7 C6 C3 121.5(4) . . ?
C11 C6 C3 121.1(4) . . ?
C8 C7 C6 121.2(4) . . ?
C8 C7 H7 119.4 . . ?
C6 C7 H7 119.4 . . ?
C7 C8 C9 122.1(4) . . ?
C7 C8 H8 118.9 . . ?
C9 C8 H8 118.9 . . ?
C10 C9 C8 116.4(4) . . ?
C10 C9 C12 126.5(4) . . ?
C8 C9 C12 117.1(4) . . ?
C11 C10 C9 121.3(4) . . ?
C11 C10 H10 119.4 . . ?
C9 C10 H10 119.4 . . ?
C10 C11 C6 121.6(4) . . ?
C10 C11 H11 119.2 . . ?
C6 C11 H11 119.2 . . ?
C13 C12 C9 131.3(4) . . ?
C13 C12 H12 114.4 . . ?
C9 C12 H12 114.4 . . ?
C12 C13 C14 120.5(4) . . ?
C12 C13 C15 125.0(4) . . ?
C14 C13 C15 114.5(4) . . ?
N2 C14 C13 175.4(6) . . ?
C20 C15 C16 116.8(4) . . ?
C20 C15 C13 120.4(4) . . ?
C16 C15 C13 122.8(4) . . ?
C15 C16 C17 121.8(4) . . ?
C15 C16 H16 119.1 . . ?
C17 C16 H16 119.1 . . ?
C16 C17 C18 120.8(4) . . ?
C16 C17 H17 119.6 . . ?
C18 C17 H17 119.6 . . ?
C19 C18 C17 116.9(4) . . ?
C19 C18 C21 122.1(4) . . ?
C17 C18 C21 121.0(4) . . ?
C18 C19 C20 122.2(5) . . ?
C18 C19 H19 118.9 . . ?
C20 C19 H19 118.9 . . ?
C15 C20 C19 121.4(5) . . ?
C15 C20 H20 119.3 . . ?
C19 C20 H20 119.3 . . ?
C22 C21 C26 118.2(4) . . ?
C22 C21 C18 122.2(4) . . ?
C26 C21 C18 119.6(4) . . ?
C21 C22 C23 120.6(5) . . ?
C21 C22 H22 119.7 . . ?
C23 C22 H22 119.7 . . ?
C24 C23 C22 121.3(5) . . ?
C24 C23 C27 119.8(5) . . ?
C22 C23 C27 118.9(5) . . ?
C23 C24 C25 118.8(5) . . ?
C23 C24 H24 120.6 . . ?
C25 C24 H24 120.6 . . ?
C24 C25 C26 120.4(5) . . ?
C24 C25 C28 120.5(5) . . ?
C26 C25 C28 119.0(6) . . ?
C21 C26 C25 120.7(5) . . ?
C21 C26 H26 119.7 . . ?
C25 C26 H26 119.7 . . ?
F1' C27 F2 124.4(15) . . ?
F1' C27 F3 72.1(15) . . ?
F2 C27 F3 109.1(9) . . ?
F1' C27 F1 34.3(15) . . ?
F2 C27 F1 100.1(10) . . ?
F3 C27 F1 102.8(8) . . ?
F1' C27 F3' 119.2(15) . . ?
F2 C27 F3' 64.2(10) . . ?
F3 C27 F3' 52.5(8) . . ?
F1 C27 F3' 135.0(8) . . ?
F1' C27 F2' 111.1(18) . . ?
F2 C27 F2' 27.5(9) . . ?
F3 C27 F2' 131.6(10) . . ?
F1 C27 F2' 79.4(10) . . ?
F3' C27 F2' 91.6(12) . . ?
F1' C27 C23 113.9(12) . . ?
F2 C27 C23 115.3(8) . . ?
F3 C27 C23 113.5(8) . . ?
F1 C27 C23 114.7(6) . . ?
F3' C27 C23 110.0(8) . . ?
F2' C27 C23 108.6(10) . . ?
F5' C28 F6 120.9(16) . . ?
F5' C28 F6' 106.6(14) . . ?
F6 C28 F6' 29.2(13) . . ?
F5' C28 F4 45.3(11) . . ?
F6 C28 F4 125.1(15) . . ?
F6' C28 F4 135.3(9) . . ?
F5' C28 F4' 106.7(12) . . ?
F6 C28 F4' 69.1(15) . . ?
F6' C28 F4' 97.4(11) . . ?
F4 C28 F4' 69.3(8) . . ?
F5' C28 C25 118.2(13) . . ?
F6 C28 C25 118.1(13) . . ?
F6' C28 C25 116.0(6) . . ?
F4 C28 C25 108.6(8) . . ?
F4' C28 C25 109.7(8) . . ?
F5' C28 F5 41.6(12) . . ?
F6 C28 F5 106.0(14) . . ?
F6' C28 F5 79.2(9) . . ?
F4 C28 F5 86.6(10) . . ?
F4' C28 F5 142.0(8) . . ?
C25 C28 F5 105.5(9) . . ?
F7 C29 C31 118.2(5) . 2_655 ?
F7 C29 C30 120.0(5) . . ?
C31 C29 C30 121.8(5) 2_655 . ?
C31 C30 C29 116.3(4) . . ?
C31 C30 I1 122.0(4) . . ?
C29 C30 I1 121.7(4) . . ?
F8 C31 C30 119.8(5) . . ?
F8 C31 C29 118.3(5) . 2_655 ?
C30 C31 C29 121.9(5) . 2_655 ?
C1 N1 C5 116.7(4) . . ?

loop_
_geom_bond_atom_site_label_1
_geom_bond_atom_site_label_2
_geom_bond_distance
_geom_bond_site_symmetry_2
_geom_bond_publ_flag
C1 N1 1.304(8) . ?
C1 C2 1.384(7) . ?
C1 H1 0.9300 . ?
C2 C3 1.393(7) . ?
C2 H2 0.9300 . ?
C3 C4 1.369(7) . ?
C3 C6 1.485(6) . ?
C4 C5 1.386(7) . ?
C4 H4 0.9300 . ?
C5 N1 1.346(8) . ?
C5 H5 0.9300 . ?
C6 C7 1.391(7) . ?
C6 C11 1.395(7) . ?
C7 C8 1.370(6) . ?
C7 H7 0.9300 . ?
C8 C9 1.405(7) . ?
C8 H8 0.9300 . ?
C9 C10 1.399(7) . ?
C9 C12 1.459(6) . ?
C10 C11 1.381(6) . ?
C10 H10 0.9300 . ?
C11 H11 0.9300 . ?
C12 C13 1.349(6) . ?
C12 H12 0.9300 . ?
C13 C14 1.435(7) . ?
C13 C15 1.479(6) . ?
C14 N2 1.131(7) . ?
C15 C20 1.376(7) . ?
C15 C16 1.379(7) . ?
C16 C17 1.381(7) . ?
C16 H16 0.9300 . ?
C17 C18 1.402(6) . ?
C17 H17 0.9300 . ?
C18 C19 1.354(7) . ?
C18 C21 1.493(6) . ?
C19 C20 1.390(7) . ?
C19 H19 0.9300 . ?
C20 H20 0.9300 . ?
C21 C22 1.369(7) . ?
C21 C26 1.393(7) . ?
C22 C23 1.396(7) . ?
C22 H22 0.9300 . ?
C23 C24 1.362(9) . ?
C23 C27 1.502(8) . ?
C24 C25 1.376(9) . ?
C24 H24 0.9300 . ?
C25 C26 1.393(7) . ?
C25 C28 1.495(10) . ?
C26 H26 0.9300 . ?
C27 F1' 1.17(2) . ?
C27 F2 1.282(15) . ?
C27 F3 1.312(11) . ?
C27 F1 1.383(12) . ?
C27 F3' 1.360(14) . ?
C27 F2' 1.44(2) . ?
C28 F5' 1.155(17) . ?
C28 F6 1.17(2) . ?
C28 F6' 1.346(17) . ?
C28 F4 1.385(12) . ?
C28 F4' 1.429(15) . ?
C28 F5 1.532(17) . ?
C29 F7 1.344(6) . ?
C29 C31 1.374(7) 2_655 ?
C29 C30 1.380(7) . ?
C30 C31 1.372(7) . ?
C30 I1 2.099(5) . ?
C31 F8 1.341(6) . ?
C31 C29 1.374(7) 2_655 ?

loop_
_geom_torsion_atom_site_label_1
_geom_torsion_atom_site_label_2
_geom_torsion_atom_site_label_3
_geom_torsion_atom_site_label_4
_geom_torsion
_geom_torsion_site_symmetry_1
_geom_torsion_site_symmetry_2
_geom_torsion_site_symmetry_3
_geom_torsion_site_symmetry_4
_geom_torsion_publ_flag
N1 C1 C2 C3 0.2(9) . . . . ?
C1 C2 C3 C4 -0.7(8) . . . . ?
C1 C2 C3 C6 -178.1(5) . . . . ?
C2 C3 C4 C5 2.0(8) . . . . ?
C6 C3 C4 C5 179.3(5) . . . . ?
C3 C4 C5 N1 -3.0(9) . . . . ?
C4 C3 C6 C7 152.5(5) . . . . ?
C2 C3 C6 C7 -30.3(7) . . . . ?
C4 C3 C6 C11 -28.8(7) . . . . ?
C2 C3 C6 C11 148.4(5) . . . . ?
C11 C6 C7 C8 -1.7(8) . . . . ?
C3 C6 C7 C8 177.1(5) . . . . ?
C6 C7 C8 C9 -1.2(9) . . . . ?
C7 C8 C9 C10 3.3(9) . . . . ?
C7 C8 C9 C12 -176.1(5) . . . . ?
C8 C9 C10 C11 -2.7(8) . . . . ?
C12 C9 C10 C11 176.7(5) . . . . ?
C9 C10 C11 C6 -0.1(9) . . . . ?
C7 C6 C11 C10 2.3(8) . . . . ?
C3 C6 C11 C10 -176.5(5) . . . . ?
C10 C9 C12 C13 -7.7(10) . . . . ?
C8 C9 C12 C13 171.6(6) . . . . ?
C9 C12 C13 C14 2.0(9) . . . . ?
C9 C12 C13 C15 -177.7(5) . . . . ?
C12 C13 C14 N2 -160(10) . . . . ?
C15 C13 C14 N2 20(11) . . . . ?
C12 C13 C15 C20 -174.9(6) . . . . ?
C14 C13 C15 C20 5.5(8) . . . . ?
C12 C13 C15 C16 4.7(8) . . . . ?
C14 C13 C15 C16 -174.9(6) . . . . ?
C20 C15 C16 C17 -0.5(9) . . . . ?
C13 C15 C16 C17 179.9(6) . . . . ?
C15 C16 C17 C18 1.5(10) . . . . ?
C16 C17 C18 C19 -2.7(9) . . . . ?
C16 C17 C18 C21 178.7(5) . . . . ?
C17 C18 C19 C20 2.9(10) . . . . ?
C21 C18 C19 C20 -178.5(6) . . . . ?
C16 C15 C20 C19 0.6(10) . . . . ?
C13 C15 C20 C19 -179.7(6) . . . . ?
C18 C19 C20 C15 -2.0(12) . . . . ?
C19 C18 C21 C22 -176.5(6) . . . . ?
C17 C18 C21 C22 2.1(8) . . . . ?
C19 C18 C21 C26 5.6(8) . . . . ?
C17 C18 C21 C26 -175.8(6) . . . . ?
C26 C21 C22 C23 0.9(8) . . . . ?
C18 C21 C22 C23 -177.1(5) . . . . ?
C21 C22 C23 C24 -1.7(9) . . . . ?
C21 C22 C23 C27 -179.4(6) . . . . ?
C22 C23 C24 C25 1.7(10) . . . . ?
C27 C23 C24 C25 179.5(7) . . . . ?
C23 C24 C25 C26 -1.1(10) . . . . ?
C23 C24 C25 C28 176.5(8) . . . . ?
C22 C21 C26 C25 -0.2(9) . . . . ?
C18 C21 C26 C25 177.8(5) . . . . ?
C24 C25 C26 C21 0.3(10) . . . . ?
C28 C25 C26 C21 -177.3(8) . . . . ?
C24 C23 C27 F1' 130(2) . . . . ?
C22 C23 C27 F1' -53(2) . . . . ?
C24 C23 C27 F2 -77.3(12) . . . . ?
C22 C23 C27 F2 100.6(11) . . . . ?
C24 C23 C27 F3 49.5(12) . . . . ?
C22 C23 C27 F3 -132.7(10) . . . . ?
C24 C23 C27 F1 167.3(8) . . . . ?
C22 C23 C27 F1 -14.9(12) . . . . ?
C24 C23 C27 F3' -7.2(15) . . . . ?
C22 C23 C27 F3' 170.6(13) . . . . ?
C24 C23 C27 F2' -106.1(11) . . . . ?
C22 C23 C27 F2' 71.7(11) . . . . ?
C24 C25 C28 F5' 71.9(18) . . . . ?
C26 C25 C28 F5' -110.5(16) . . . . ?
C24 C25 C28 F6 -126.9(16) . . . . ?
C26 C25 C28 F6 51(2) . . . . ?
C24 C25 C28 F6' -159.7(11) . . . . ?
C26 C25 C28 F6' 17.9(16) . . . . ?
C24 C25 C28 F4 23.3(14) . . . . ?
C26 C25 C28 F4 -159.1(9) . . . . ?
C24 C25 C28 F4' -50.7(12) . . . . ?
C26 C25 C28 F4' 126.9(8) . . . . ?
C24 C25 C28 F5 114.9(8) . . . . ?
C26 C25 C28 F5 -67.5(10) . . . . ?
F7 C29 C30 C31 -179.2(6) . . . . ?
C31 C29 C30 C31 -1.6(10) 2_655 . . . ?
F7 C29 C30 I1 -0.7(8) . . . . ?
C31 C29 C30 I1 176.9(5) 2_655 . . . ?
C29 C30 C31 F8 -179.3(6) . . . . ?
I1 C30 C31 F8 2.2(8) . . . . ?
C29 C30 C31 C29 1.6(10) . . . 2_655 ?
I1 C30 C31 C29 -176.9(5) . . . 2_655 ?
C2 C1 N1 C5 -1.0(9) . . . . ?
C4 C5 N1 C1 2.4(9) . . . . ?
